data_7039439
loop_
_publ_author_name
'Duan, Yu-Lai'
'He, Jia-Xuan'
'Wang, Wei'
'Zhou, Jing-Jing'
'Huang, Yong'
'Yang, Ying'

_publ_section_title
;
 Synthesis and characterization of dinuclear rare-earth complexes
 supported by amine-bridged bis(phenolate) ligands and their catalytic
 activity for the ring-opening polymerization of l-lactide.
;
_journal_issue 26
_journal_name_full 'Dalton transactions (Cambridge, England : 2003)'
_journal_page_first 10807
_journal_page_last 10820
_journal_paper_doi 10.1039/c6dt01486k
_journal_volume 45
_journal_year 2016
_chemical_formula_moiety 'C120 H140 N2 O12 Sm2,2(C6),C2 Cl,2(C H2 Cl2)'
_chemical_formula_sum 'C136 H144 Cl5 N2 O12 Sm2'
_chemical_formula_weight 2476.48
_chemical_name_systematic
; 
 ? 
;
_space_group_IT_number 14
_symmetry_cell_setting monoclinic
_symmetry_space_group_name_Hall '-P 2yn'
_symmetry_space_group_name_H-M 'P 1 21/n 1'
_atom_sites_solution_hydrogens geom
_atom_sites_solution_primary direct
_atom_sites_solution_secondary difmap
_audit_creation_method SHELXL-97
_audit_update_record
;
2016-04-01 deposited with the CCDC.
2016-06-02 downloaded from the CCDC.
;
_cell_angle_alpha 90.00
_cell_angle_beta 91.8083(16)
_cell_angle_gamma 90.00
_cell_formula_units_Z 2
_cell_length_a 14.2394(3)
_cell_length_b 20.6553(4)
_cell_length_c 20.9507(5)
_cell_measurement_reflns_used 8945
_cell_measurement_temperature 293(2)
_cell_measurement_theta_max 28.3670
_cell_measurement_theta_min 3.4340
_cell_volume 6158.9(2)
_computing_cell_refinement 'Bruker XSCANS'
_computing_data_collection 'Bruker XSCANS'
_computing_data_reduction 'Bruker SHELXTL'
_computing_molecular_graphics 'Bruker SHELXTL'
_computing_publication_material 'Bruker SHELXTL'
_computing_structure_refinement 'SHELXL-97 (Sheldrick, 1997)'
_computing_structure_solution 'SHELXS-97 (Sheldrick, 1990)'
_diffrn_ambient_temperature 293(2)
_diffrn_measured_fraction_theta_full 0.997
_diffrn_measured_fraction_theta_max 0.997
_diffrn_measurement_device_type 'SuperNova, Dual, Cu at zero, Eos'
_diffrn_measurement_method '\w scans'
_diffrn_radiation_monochromator graphite
_diffrn_radiation_source 'fine-focus sealed tube'
_diffrn_radiation_type MoK\a
_diffrn_radiation_wavelength 0.71073
_diffrn_reflns_av_R_equivalents 0.0804
_diffrn_reflns_av_sigmaI/netI 0.1171
_diffrn_reflns_limit_h_max 17
_diffrn_reflns_limit_h_min -16
_diffrn_reflns_limit_k_max 24
_diffrn_reflns_limit_k_min -25
_diffrn_reflns_limit_l_max 25
_diffrn_reflns_limit_l_min -15
_diffrn_reflns_number 24663
_diffrn_reflns_theta_full 25.50
_diffrn_reflns_theta_max 25.50
_diffrn_reflns_theta_min 3.41
_exptl_absorpt_coefficient_mu 1.113
_exptl_absorpt_correction_T_max 1.00000
_exptl_absorpt_correction_T_min 0.65310
_exptl_absorpt_correction_type multi-scan
_exptl_crystal_colour 'Pale yellow'
_exptl_crystal_density_diffrn 1.335
_exptl_crystal_density_method 'not measured'
_exptl_crystal_description block
_exptl_crystal_F_000 2558
_exptl_crystal_size_max 0.26
_exptl_crystal_size_mid 0.22
_exptl_crystal_size_min 0.21
_refine_diff_density_max 1.774
_refine_diff_density_min -1.566
_refine_diff_density_rms 0.160
_refine_ls_extinction_method none
_refine_ls_goodness_of_fit_ref 1.035
_refine_ls_hydrogen_treatment mixed
_refine_ls_matrix_type full
_refine_ls_number_parameters 698
_refine_ls_number_reflns 11442
_refine_ls_number_restraints 1577
_refine_ls_restrained_S_all 1.044
_refine_ls_R_factor_all 0.0941
_refine_ls_R_factor_gt 0.0667
_refine_ls_shift/su_max 0.001
_refine_ls_shift/su_mean 0.000
_refine_ls_structure_factor_coef Fsqd
_refine_ls_weighting_details 'calc w=1/[\s^2^(Fo^2^)+(0.0300P)^2^+40.0000P] where P=(Fo^2^+2Fc^2^)/3'
_refine_ls_weighting_scheme calc
_refine_ls_wR_factor_gt 0.1508
_refine_ls_wR_factor_ref 0.1667
_reflns_number_gt 8144
_reflns_number_total 11442
_reflns_threshold_expression >2sigma(I)
_cod_data_source_file c6dt01486k1.cif
_cod_data_source_block hy106
_cod_depositor_comments
;
The following automatic conversions were performed:

'_symmetry_cell_setting' value 'Monoclinic' changed to 'monoclinic'
according to
/usr/data/users/saulius/crontab/automatic-downloads/rss-feeds/RSC/lib/dictionaries/cif_core.dic
dictionary named 'cif_core.dic' version 2.4.2 from 2011-04-26.

Automatic conversion script
Id: cif_fix_values 4268 2015-11-12 08:31:59Z antanas 

 Adding full bibliography for 7039431--7039442.cif.
;
_cod_original_sg_symbol_H-M 'P 21/n'
_cod_database_code 7039439

loop_
_symmetry_equiv_pos_as_xyz
'x, y, z'
'-x+1/2, y+1/2, -z+1/2'
'-x, -y, -z'
'x-1/2, -y-1/2, z-1/2'

loop_
_atom_site_label
_atom_site_type_symbol
_atom_site_fract_x
_atom_site_fract_y
_atom_site_fract_z
_atom_site_U_iso_or_equiv
_atom_site_adp_type
_atom_site_occupancy
_atom_site_symmetry_multiplicity
_atom_site_calc_flag
_atom_site_refinement_flags
Sm1 Sm 1.00994(2) 0.537766(15) -0.124604(16) 0.02101(12) Uani 1 1 d .
O1 O 1.0712(3) 0.5154(2) -0.2178(2) 0.0278(11) Uani 1 1 d .
O2 O 0.8578(3) 0.5315(2) -0.1472(2) 0.0257(10) Uani 1 1 d .
O3 O 1.0663(3) 0.4689(2) -0.0407(2) 0.0289(11) Uani 1 1 d .
O4 O 1.0123(3) 0.3980(2) 0.0299(2) 0.0316(11) Uani 1 1 d .
O5 O 1.1777(4) 0.5711(3) -0.1023(3) 0.0457(13) Uani 1 1 d U
O6 O 1.0030(3) 0.6509(2) -0.1633(2) 0.0341(12) Uani 1 1 d .
N1 N 0.9764(3) 0.4147(2) -0.1422(2) 0.0189(11) Uani 1 1 d .
C7 C 1.0620(4) 0.3880(3) -0.1716(3) 0.0214(12) Uani 1 1 d U
H7A H 1.0616 0.3413 -0.1667 0.026 Uiso 1 1 calc R
H7B H 1.1168 0.4045 -0.1482 0.026 Uiso 1 1 calc R
C6 C 1.0716(4) 0.4037(3) -0.2410(3) 0.0226(12) Uani 1 1 d U
C1 C 1.0769(4) 0.4685(3) -0.2613(3) 0.0253(12) Uani 1 1 d U
C2 C 1.0879(5) 0.4823(3) -0.3264(3) 0.0267(12) Uani 1 1 d U
C3 C 1.0916(5) 0.4302(3) -0.3690(3) 0.0288(12) Uani 1 1 d U
H3 H 1.0990 0.4391 -0.4120 0.035 Uiso 1 1 calc R
C4 C 1.0848(5) 0.3657(3) -0.3504(3) 0.0266(12) Uani 1 1 d U
C5 C 1.0742(4) 0.3534(3) -0.2858(3) 0.0250(12) Uani 1 1 d U
H5 H 1.0688 0.3108 -0.2720 0.030 Uiso 1 1 calc R
C8 C 0.8938(4) 0.4027(3) -0.1849(3) 0.0230(11) Uani 1 1 d U
H8A H 0.8903 0.3567 -0.1942 0.028 Uiso 1 1 calc R
H8B H 0.9025 0.4252 -0.2249 0.028 Uiso 1 1 calc R
C9 C 0.8021(4) 0.4239(3) -0.1578(3) 0.0246(12) Uani 1 1 d U
C14 C 0.7872(4) 0.4896(3) -0.1422(3) 0.0238(11) Uani 1 1 d U
C13 C 0.6961(5) 0.5089(3) -0.1238(3) 0.0272(12) Uani 1 1 d U
C12 C 0.6277(5) 0.4610(3) -0.1196(3) 0.0301(12) Uani 1 1 d U
H12 H 0.5685 0.4733 -0.1065 0.036 Uiso 1 1 calc R
C11 C 0.6417(5) 0.3959(3) -0.1337(3) 0.0299(12) Uani 1 1 d U
C10 C 0.7301(4) 0.3783(3) -0.1532(3) 0.0276(12) Uani 1 1 d U
H10 H 0.7418 0.3353 -0.1634 0.033 Uiso 1 1 calc R
C15 C 0.9646(4) 0.3849(3) -0.0787(3) 0.0240(12) Uani 1 1 d U
H15A H 0.9851 0.3402 -0.0800 0.029 Uiso 1 1 calc R
H15B H 0.8985 0.3852 -0.0688 0.029 Uiso 1 1 calc R
C16 C 1.0201(4) 0.4203(3) -0.0259(3) 0.0234(13) Uani 1 1 d U
C17 C 1.0927(5) 0.5526(3) -0.3503(3) 0.0309(13) Uani 1 1 d U
C19 C 1.1036(6) 0.5563(4) -0.4235(3) 0.0390(17) Uani 1 1 d U
H19A H 1.1065 0.6008 -0.4364 0.058 Uiso 1 1 calc R
H19B H 1.0507 0.5358 -0.4446 0.058 Uiso 1 1 calc R
H19C H 1.1603 0.5346 -0.4348 0.058 Uiso 1 1 calc R
C18 C 1.0009(5) 0.5870(4) -0.3356(4) 0.0392(17) Uani 1 1 d U
H18A H 0.9914 0.5858 -0.2905 0.059 Uiso 1 1 calc R
H18B H 0.9495 0.5657 -0.3577 0.059 Uiso 1 1 calc R
H18C H 1.0040 0.6312 -0.3495 0.059 Uiso 1 1 calc R
C20 C 1.1802(5) 0.5865(4) -0.3220(4) 0.0354(13) Uani 1 1 d U
C21 C 1.1787(6) 0.6507(4) -0.3010(4) 0.0435(15) Uani 1 1 d U
H21 H 1.1220 0.6730 -0.3010 0.052 Uiso 1 1 calc R
C22 C 1.2602(6) 0.6816(4) -0.2803(4) 0.0528(17) Uani 1 1 d U
H22 H 1.2574 0.7243 -0.2666 0.063 Uiso 1 1 calc R
C23 C 1.3444(6) 0.6504(4) -0.2798(4) 0.0515(17) Uani 1 1 d U
H23 H 1.3990 0.6719 -0.2664 0.062 Uiso 1 1 calc R
C24 C 1.3483(6) 0.5867(4) -0.2992(4) 0.0504(16) Uani 1 1 d U
H24 H 1.4052 0.5646 -0.2981 0.060 Uiso 1 1 calc R
C25 C 1.2667(5) 0.5559(4) -0.3204(4) 0.0409(14) Uani 1 1 d U
H25 H 1.2702 0.5132 -0.3341 0.049 Uiso 1 1 calc R
C26 C 1.0819(5) 0.3125(3) -0.4018(3) 0.0318(13) Uani 1 1 d U
C28 C 1.0980(6) 0.2454(3) -0.3734(4) 0.0423(18) Uani 1 1 d U
H28A H 1.1591 0.2435 -0.3529 0.063 Uiso 1 1 calc R
H28B H 1.0939 0.2136 -0.4068 0.063 Uiso 1 1 calc R
H28C H 1.0510 0.2367 -0.3427 0.063 Uiso 1 1 calc R
C27 C 0.9833(5) 0.3129(4) -0.4337(4) 0.0399(17) Uani 1 1 d U
H27A H 0.9707 0.3548 -0.4518 0.060 Uiso 1 1 calc R
H27B H 0.9375 0.3034 -0.4024 0.060 Uiso 1 1 calc R
H27C H 0.9800 0.2808 -0.4668 0.060 Uiso 1 1 calc R
C29 C 1.1589(5) 0.3261(4) -0.4494(3) 0.0353(13) Uani 1 1 d U
C30 C 1.1418(6) 0.3388(4) -0.5130(4) 0.0416(14) Uani 1 1 d U
H30 H 1.0800 0.3395 -0.5287 0.050 Uiso 1 1 calc R
C31 C 1.2136(6) 0.3505(4) -0.5545(4) 0.0513(17) Uani 1 1 d U
H31 H 1.1995 0.3588 -0.5973 0.062 Uiso 1 1 calc R
C32 C 1.3039(6) 0.3499(5) -0.5331(4) 0.0557(18) Uani 1 1 d U
H32 H 1.3524 0.3560 -0.5612 0.067 Uiso 1 1 calc R
C33 C 1.3232(6) 0.3401(5) -0.4688(4) 0.0590(18) Uani 1 1 d U
H33 H 1.3849 0.3423 -0.4529 0.071 Uiso 1 1 calc R
C34 C 1.2515(6) 0.3271(4) -0.4278(4) 0.0491(15) Uani 1 1 d U
H34 H 1.2658 0.3189 -0.3850 0.059 Uiso 1 1 calc R
C44 C 0.6732(5) 0.5798(3) -0.1113(3) 0.0313(14) Uani 1 1 d U
C46 C 0.5739(5) 0.5878(4) -0.0849(4) 0.0437(18) Uani 1 1 d U
H46A H 0.5700 0.5644 -0.0455 0.065 Uiso 1 1 calc R
H46B H 0.5282 0.5711 -0.1153 0.065 Uiso 1 1 calc R
H46C H 0.5617 0.6328 -0.0775 0.065 Uiso 1 1 calc R
C45 C 0.7427(5) 0.6087(4) -0.0613(4) 0.0406(17) Uani 1 1 d U
H45A H 0.8056 0.6046 -0.0760 0.061 Uiso 1 1 calc R
H45B H 0.7375 0.5859 -0.0216 0.061 Uiso 1 1 calc R
H45C H 0.7284 0.6537 -0.0550 0.061 Uiso 1 1 calc R
C47 C 0.6712(5) 0.6186(4) -0.1735(4) 0.0378(13) Uani 1 1 d U
C48 C 0.6736(6) 0.6860(4) -0.1737(4) 0.0498(15) Uani 1 1 d U
H48 H 0.6822 0.7078 -0.1351 0.060 Uiso 1 1 calc R
C49 C 0.6636(7) 0.7214(4) -0.2294(5) 0.0567(18) Uani 1 1 d U
H49 H 0.6671 0.7664 -0.2278 0.068 Uiso 1 1 calc R
C50 C 0.6488(7) 0.6916(4) -0.2862(5) 0.0607(19) Uani 1 1 d U
H50 H 0.6403 0.7159 -0.3234 0.073 Uiso 1 1 calc R
C51 C 0.6464(7) 0.6246(5) -0.2888(5) 0.0634(19) Uani 1 1 d U
H51 H 0.6375 0.6034 -0.3277 0.076 Uiso 1 1 calc R
C52 C 0.6576(6) 0.5890(4) -0.2321(4) 0.0465(14) Uani 1 1 d U
H52 H 0.6558 0.5441 -0.2341 0.056 Uiso 1 1 calc R
C35 C 0.5608(5) 0.3472(4) -0.1282(4) 0.0348(14) Uani 1 1 d U
C37 C 0.5905(5) 0.2787(4) -0.1471(4) 0.0456(19) Uani 1 1 d U
H37A H 0.6074 0.2784 -0.1911 0.068 Uiso 1 1 calc R
H37B H 0.5392 0.2493 -0.1412 0.068 Uiso 1 1 calc R
H37C H 0.6435 0.2654 -0.1208 0.068 Uiso 1 1 calc R
C36 C 0.5331(6) 0.3452(5) -0.0573(4) 0.056(2) Uani 1 1 d U
H36A H 0.4822 0.3152 -0.0525 0.084 Uiso 1 1 calc R
H36B H 0.5137 0.3875 -0.0442 0.084 Uiso 1 1 calc R
H36C H 0.5861 0.3315 -0.0312 0.084 Uiso 1 1 calc R
C38 C 0.4780(5) 0.3657(4) -0.1722(4) 0.0369(13) Uani 1 1 d U
C39 C 0.3875(5) 0.3452(4) -0.1601(4) 0.0479(16) Uani 1 1 d U
H39 H 0.3776 0.3217 -0.1231 0.057 Uiso 1 1 calc R
C40 C 0.3124(6) 0.3581(4) -0.2003(5) 0.0541(18) Uani 1 1 d U
H40 H 0.2526 0.3444 -0.1900 0.065 Uiso 1 1 calc R
C41 C 0.3258(6) 0.3913(4) -0.2556(5) 0.0533(18) Uani 1 1 d U
H41 H 0.2752 0.3999 -0.2835 0.064 Uiso 1 1 calc R
C42 C 0.4148(6) 0.4120(4) -0.2699(5) 0.0514(18) Uani 1 1 d U
H42 H 0.4246 0.4345 -0.3076 0.062 Uiso 1 1 calc R
C43 C 0.4896(5) 0.3991(4) -0.2281(4) 0.0422(14) Uani 1 1 d U
H43 H 0.5493 0.4134 -0.2381 0.051 Uiso 1 1 calc R
C53 C 1.2330(6) 0.5662(5) -0.0432(5) 0.061(2) Uani 1 1 d U
H53A H 1.2003 0.5410 -0.0117 0.073 Uiso 1 1 calc R
H53B H 1.2468 0.6088 -0.0257 0.073 Uiso 1 1 calc R
C54 C 1.3212(7) 0.5327(6) -0.0622(5) 0.076(2) Uani 1 1 d U
H54A H 1.3762 0.5550 -0.0448 0.091 Uiso 1 1 calc R
H54B H 1.3222 0.4883 -0.0472 0.091 Uiso 1 1 calc R
C55 C 1.3190(8) 0.5349(6) -0.1316(5) 0.078(2) Uani 1 1 d U
H55A H 1.3784 0.5502 -0.1472 0.094 Uiso 1 1 calc R
H55B H 1.3058 0.4925 -0.1495 0.094 Uiso 1 1 calc R
C56 C 1.2462(6) 0.5786(5) -0.1473(5) 0.0604(15) Uani 1 1 d U
H56A H 1.2698 0.6227 -0.1467 0.072 Uiso 1 1 calc R
H56B H 1.2202 0.5695 -0.1897 0.072 Uiso 1 1 calc R
C57 C 0.9199(6) 0.6788(4) -0.1935(5) 0.0507(17) Uani 1 1 d U
H57A H 0.8655 0.6517 -0.1867 0.061 Uiso 1 1 calc R
H57B H 0.9278 0.6837 -0.2390 0.061 Uiso 1 1 calc R
C58 C 0.9082(7) 0.7434(4) -0.1624(5) 0.065(2) Uani 1 1 d U
H58A H 0.8750 0.7736 -0.1905 0.078 Uiso 1 1 calc R
H58B H 0.8753 0.7398 -0.1227 0.078 Uiso 1 1 calc R
C59 C 1.0055(8) 0.7626(6) -0.1513(6) 0.082(2) Uani 1 1 d U
H59A H 1.0109 0.7917 -0.1150 0.099 Uiso 1 1 calc R
H59B H 1.0286 0.7847 -0.1885 0.099 Uiso 1 1 calc R
C60 C 1.0610(7) 0.7029(4) -0.1384(5) 0.062(2) Uani 1 1 d U
H60A H 1.1203 0.7045 -0.1600 0.075 Uiso 1 1 calc R
H60B H 1.0737 0.6975 -0.0930 0.075 Uiso 1 1 calc R
C61 C 1.3231(8) 0.6743(6) 0.5469(7) 0.100(4) Uani 1 1 d .
H61A H 1.3147 0.6385 0.5173 0.120 Uiso 1 1 calc R
H61B H 1.3094 0.6583 0.5892 0.120 Uiso 1 1 calc R
Cl1 Cl 1.4392(3) 0.6986(3) 0.5468(3) 0.174(2) Uani 1 1 d .
Cl2 Cl 1.2463(4) 0.7315(3) 0.5274(3) 0.221(3) Uani 1 1 d .
C62 C 1.1917(8) 0.5243(5) -0.5795(5) 0.073(2) Uani 1 1 d U
C64 C 1.2614(9) 0.6042(6) -0.6750(6) 0.088(2) Uani 1 1 d DU
C63 C 1.1850(10) 0.5523(7) -0.6484(7) 0.108(3) Uani 1 1 d U
C65 C 1.2582(11) 0.6292(8) -0.6171(7) 0.126(3) Uani 1 1 d DU
C66 C 1.2806(11) 0.5617(8) -0.5610(8) 0.126(3) Uiso 1 1 d U
C67 C 1.5265(17) 0.4817(12) -0.4255(12) 0.077(6) Uiso 0.50 1 d PU
C68 C 1.5000 0.5000 -0.5000 0.158(6) Uiso 1 2 d SU
Cl3 Cl 1.4581(9) 0.5127(5) -0.4402(4) 0.178(5) Uani 0.50 1 d P
C69 C 1.3429(11) 0.5692(8) -0.6378(8) 0.125(3) Uiso 1 1 d U

loop_
_atom_site_aniso_label
_atom_site_aniso_U_11
_atom_site_aniso_U_22
_atom_site_aniso_U_33
_atom_site_aniso_U_23
_atom_site_aniso_U_13
_atom_site_aniso_U_12
Sm1 0.0254(2) 0.0199(2) 0.0175(2) -0.00144(14) -0.00213(13) -0.00214(14)
O1 0.038(3) 0.019(2) 0.027(3) -0.003(2) 0.005(2) -0.001(2)
O2 0.030(2) 0.030(3) 0.017(3) -0.0012(19) 0.0020(18) -0.004(2)
O3 0.035(3) 0.021(2) 0.030(3) 0.001(2) -0.009(2) -0.004(2)
O4 0.051(3) 0.025(3) 0.020(3) 0.002(2) -0.001(2) 0.007(2)
O5 0.043(3) 0.055(3) 0.038(3) 0.012(3) -0.0159(18) -0.007(3)
O6 0.044(3) 0.024(3) 0.034(3) 0.003(2) -0.004(2) -0.005(2)
N1 0.025(3) 0.027(3) 0.005(3) -0.007(2) -0.001(2) -0.004(2)
C7 0.027(2) 0.024(3) 0.013(2) -0.002(2) 0.002(2) 0.003(2)
C6 0.021(2) 0.026(3) 0.021(3) -0.001(2) 0.000(2) 0.003(2)
C1 0.027(2) 0.025(2) 0.024(2) -0.003(2) 0.000(2) 0.000(2)
C2 0.031(2) 0.027(3) 0.022(3) 0.000(2) 0.000(2) 0.001(2)
C3 0.033(2) 0.033(2) 0.020(2) -0.002(2) -0.001(2) 0.003(2)
C4 0.030(2) 0.030(2) 0.021(2) -0.003(2) 0.001(2) 0.003(2)
C5 0.025(2) 0.027(3) 0.023(3) -0.001(2) -0.001(2) 0.002(2)
C8 0.026(2) 0.025(2) 0.019(2) -0.007(2) 0.000(2) 0.000(2)
C9 0.023(2) 0.026(3) 0.024(3) -0.001(2) 0.000(2) 0.000(2)
C14 0.027(2) 0.026(2) 0.018(2) -0.001(2) 0.000(2) 0.000(2)
C13 0.030(3) 0.027(3) 0.025(3) -0.002(2) 0.000(2) -0.001(2)
C12 0.029(2) 0.032(2) 0.030(3) 0.001(2) 0.003(2) -0.002(2)
C11 0.027(2) 0.031(3) 0.031(3) 0.003(2) -0.001(2) -0.005(2)
C10 0.028(2) 0.028(2) 0.027(3) -0.002(2) 0.001(2) -0.004(2)
C15 0.029(3) 0.027(3) 0.016(3) -0.002(2) 0.003(2) -0.001(2)
C16 0.028(3) 0.027(3) 0.015(3) -0.003(3) -0.005(2) 0.007(3)
C17 0.041(3) 0.028(3) 0.024(3) 0.004(2) 0.001(2) 0.001(3)
C19 0.058(4) 0.035(4) 0.024(4) 0.004(3) -0.001(3) -0.004(3)
C18 0.049(4) 0.035(4) 0.034(4) 0.005(3) -0.003(3) 0.006(3)
C20 0.046(3) 0.033(3) 0.028(3) 0.001(2) 0.002(2) -0.004(2)
C21 0.052(3) 0.042(3) 0.036(3) 0.001(3) -0.002(3) -0.003(3)
C22 0.065(4) 0.046(3) 0.047(3) -0.005(3) -0.002(3) -0.011(3)
C23 0.059(3) 0.051(3) 0.044(3) 0.001(3) 0.001(3) -0.015(3)
C24 0.053(3) 0.056(3) 0.043(3) 0.000(3) 0.004(3) -0.006(3)
C25 0.046(3) 0.039(3) 0.038(3) -0.001(2) 0.003(2) -0.005(2)
C26 0.037(3) 0.037(3) 0.021(3) -0.006(2) -0.005(2) 0.003(3)
C28 0.062(4) 0.030(4) 0.034(4) -0.007(3) 0.003(3) 0.007(3)
C27 0.041(4) 0.050(4) 0.027(4) -0.007(3) -0.005(3) -0.008(3)
C29 0.039(3) 0.042(3) 0.025(3) -0.003(2) 0.001(2) 0.007(2)
C30 0.045(3) 0.050(3) 0.030(3) 0.001(3) -0.002(3) -0.001(3)
C31 0.055(3) 0.064(4) 0.035(3) 0.005(3) 0.003(3) -0.001(3)
C32 0.054(4) 0.076(4) 0.038(4) 0.005(3) 0.010(3) 0.003(3)
C33 0.049(3) 0.082(4) 0.045(4) 0.005(3) 0.002(3) 0.007(3)
C34 0.048(3) 0.066(3) 0.033(3) 0.006(3) -0.002(3) 0.008(3)
C44 0.034(3) 0.030(3) 0.029(3) -0.002(3) 0.001(2) 0.003(3)
C46 0.046(4) 0.038(4) 0.047(4) -0.001(3) 0.016(3) 0.005(3)
C45 0.049(4) 0.033(4) 0.040(4) -0.011(3) 0.002(3) 0.002(3)
C47 0.044(3) 0.033(3) 0.037(3) 0.003(2) 0.002(2) 0.002(2)
C48 0.062(3) 0.038(3) 0.049(3) 0.003(3) -0.002(3) 0.005(3)
C49 0.073(4) 0.041(3) 0.055(4) 0.011(3) -0.002(3) 0.005(3)
C50 0.079(4) 0.048(4) 0.054(4) 0.019(3) -0.005(4) 0.004(4)
C51 0.086(4) 0.052(4) 0.052(4) 0.009(3) -0.002(4) -0.002(4)
C52 0.062(3) 0.038(3) 0.040(3) 0.006(3) -0.001(3) 0.000(3)
C35 0.031(3) 0.034(3) 0.039(3) 0.007(3) 0.002(3) -0.008(3)
C37 0.040(4) 0.035(4) 0.061(5) 0.012(4) -0.004(4) -0.009(3)
C36 0.056(4) 0.068(5) 0.044(4) 0.010(4) 0.004(4) -0.021(4)
C38 0.029(3) 0.035(3) 0.047(3) -0.001(3) 0.001(2) -0.002(2)
C39 0.036(3) 0.047(3) 0.061(3) 0.007(3) 0.002(3) -0.004(3)
C40 0.033(3) 0.055(4) 0.074(4) 0.004(3) -0.001(3) -0.002(3)
C41 0.039(3) 0.053(4) 0.068(4) 0.001(3) -0.013(3) 0.000(3)
C42 0.043(3) 0.052(4) 0.059(4) 0.005(3) -0.009(3) 0.001(3)
C43 0.033(3) 0.043(3) 0.050(3) 0.003(3) -0.002(3) -0.003(3)
C53 0.050(4) 0.085(5) 0.048(4) -0.009(4) 0.004(4) -0.012(4)
C54 0.059(4) 0.109(5) 0.060(5) 0.023(4) 0.003(4) 0.008(4)
C55 0.073(4) 0.098(5) 0.064(4) -0.010(4) 0.012(4) 0.010(4)
C56 0.0597(17) 0.0627(17) 0.0589(17) 0.0012(10) 0.0033(9) -0.0019(10)
C57 0.059(4) 0.038(3) 0.055(4) 0.003(3) -0.002(3) 0.005(3)
C58 0.075(4) 0.050(4) 0.071(4) -0.003(3) -0.002(4) 0.008(3)
C59 0.083(3) 0.081(3) 0.083(3) -0.0002(10) 0.0012(10) -0.0002(10)
C60 0.066(4) 0.049(4) 0.071(4) 0.007(4) -0.003(4) -0.013(4)
C61 0.091(9) 0.103(10) 0.107(11) 0.039(8) 0.013(8) 0.001(8)
Cl1 0.102(3) 0.176(5) 0.247(7) -0.023(4) 0.051(4) -0.046(3)
Cl2 0.218(6) 0.211(6) 0.238(7) 0.141(5) 0.051(5) 0.106(5)
C62 0.080(4) 0.080(4) 0.058(4) 0.014(3) -0.011(3) -0.022(3)
C64 0.090(4) 0.097(4) 0.077(4) 0.020(4) -0.009(4) -0.033(4)
C63 0.108(4) 0.113(5) 0.104(5) 0.013(4) -0.005(4) -0.030(4)
C65 0.126(3) 0.125(3) 0.126(3) 0.0009(10) 0.0039(10) -0.0008(10)
Cl3 0.288(13) 0.154(8) 0.097(7) 0.034(6) 0.109(8) 0.070(9)

loop_
_atom_type_symbol
_atom_type_description
_atom_type_scat_dispersion_real
_atom_type_scat_dispersion_imag
_atom_type_scat_source
C C 0.0033 0.0016 'International Tables Vol C Tables 4.2.6.8 and 6.1.1.4'
H H 0.0000 0.0000 'International Tables Vol C Tables 4.2.6.8 and 6.1.1.4'
N N 0.0061 0.0033 'International Tables Vol C Tables 4.2.6.8 and 6.1.1.4'
O O 0.0106 0.0060 'International Tables Vol C Tables 4.2.6.8 and 6.1.1.4'
Sm Sm -0.1638 3.4418 'International Tables Vol C Tables 4.2.6.8 and 6.1.1.4'
Cl Cl 0.1484 0.1585 'International Tables Vol C Tables 4.2.6.8 and 6.1.1.4'

loop_
_geom_angle_atom_site_label_1
_geom_angle_atom_site_label_2
_geom_angle_atom_site_label_3
_geom_angle
_geom_angle_site_symmetry_1
_geom_angle_site_symmetry_3
O2 Sm1 O1 102.11(16) . .
O2 Sm1 O3 115.40(16) . .
O1 Sm1 O3 113.18(16) . .
O2 Sm1 O4 93.20(16) . 3_765
O1 Sm1 O4 154.84(16) . 3_765
O3 Sm1 O4 76.79(15) . 3_765
O2 Sm1 O6 87.50(16) . .
O1 Sm1 O6 85.49(16) . .
O3 Sm1 O6 144.61(15) . .
O4 Sm1 O6 75.26(16) 3_765 .
O2 Sm1 O5 167.42(17) . .
O1 Sm1 O5 79.79(18) . .
O3 Sm1 O5 74.37(16) . .
O4 Sm1 O5 81.08(18) 3_765 .
O6 Sm1 O5 80.22(17) . .
O2 Sm1 N1 74.83(16) . .
O1 Sm1 N1 75.34(15) . .
O3 Sm1 N1 65.08(15) . .
O4 Sm1 N1 128.53(15) 3_765 .
O6 Sm1 N1 150.23(16) . .
O5 Sm1 N1 117.48(17) . .
C1 O1 Sm1 142.1(4) . .
C14 O2 Sm1 139.4(4) . .
C16 O3 Sm1 119.8(4) . .
C16 O4 Sm1 125.3(4) . 3_765
C56 O5 C53 102.3(6) . .
C56 O5 Sm1 126.0(5) . .
C53 O5 Sm1 128.8(5) . .
C60 O6 C57 108.2(6) . .
C60 O6 Sm1 124.6(5) . .
C57 O6 Sm1 123.0(4) . .
C8 N1 C15 111.4(5) . .
C8 N1 C7 109.5(5) . .
C15 N1 C7 109.6(5) . .
C8 N1 Sm1 112.9(4) . .
C15 N1 Sm1 107.6(3) . .
C7 N1 Sm1 105.7(4) . .
N1 C7 C6 115.0(5) . .
N1 C7 H7A 108.5 . .
C6 C7 H7A 108.5 . .
N1 C7 H7B 108.5 . .
C6 C7 H7B 108.5 . .
H7A C7 H7B 107.5 . .
C5 C6 C1 120.0(6) . .
C5 C6 C7 119.6(6) . .
C1 C6 C7 120.4(6) . .
O1 C1 C2 121.8(6) . .
O1 C1 C6 118.6(6) . .
C2 C1 C6 119.7(6) . .
C3 C2 C1 118.0(6) . .
C3 C2 C17 121.0(6) . .
C1 C2 C17 120.9(6) . .
C4 C3 C2 123.5(6) . .
C4 C3 H3 118.2 . .
C2 C3 H3 118.2 . .
C5 C4 C3 117.3(6) . .
C5 C4 C26 123.3(6) . .
C3 C4 C26 119.2(6) . .
C4 C5 C6 121.5(6) . .
C4 C5 H5 119.3 . .
C6 C5 H5 119.3 . .
N1 C8 C9 113.9(5) . .
N1 C8 H8A 108.8 . .
C9 C8 H8A 108.8 . .
N1 C8 H8B 108.8 . .
C9 C8 H8B 108.8 . .
H8A C8 H8B 107.7 . .
C10 C9 C14 121.0(6) . .
C10 C9 C8 118.4(6) . .
C14 C9 C8 120.3(6) . .
O2 C14 C9 119.0(5) . .
O2 C14 C13 122.5(6) . .
C9 C14 C13 118.4(6) . .
C12 C13 C14 117.6(6) . .
C12 C13 C44 121.3(6) . .
C14 C13 C44 121.1(6) . .
C11 C12 C13 124.6(6) . .
C11 C12 H12 117.7 . .
C13 C12 H12 117.7 . .
C10 C11 C12 116.9(6) . .
C10 C11 C35 122.9(6) . .
C12 C11 C35 120.2(6) . .
C11 C10 C9 121.3(6) . .
C11 C10 H10 119.3 . .
C9 C10 H10 119.3 . .
N1 C15 C16 112.5(5) . .
N1 C15 H15A 109.1 . .
C16 C15 H15A 109.1 . .
N1 C15 H15B 109.1 . .
C16 C15 H15B 109.1 . .
H15A C15 H15B 107.8 . .
O3 C16 O4 125.9(6) . .
O3 C16 C15 118.2(6) . .
O4 C16 C15 115.9(6) . .
C18 C17 C20 113.6(6) . .
C18 C17 C2 109.1(6) . .
C20 C17 C2 110.5(6) . .
C18 C17 C19 106.8(6) . .
C20 C17 C19 104.7(6) . .
C2 C17 C19 112.1(6) . .
C17 C19 H19A 109.5 . .
C17 C19 H19B 109.5 . .
H19A C19 H19B 109.5 . .
C17 C19 H19C 109.5 . .
H19A C19 H19C 109.5 . .
H19B C19 H19C 109.5 . .
C17 C18 H18A 109.5 . .
C17 C18 H18B 109.5 . .
H18A C18 H18B 109.5 . .
C17 C18 H18C 109.5 . .
H18A C18 H18C 109.5 . .
H18B C18 H18C 109.5 . .
C25 C20 C21 116.6(7) . .
C25 C20 C17 120.8(7) . .
C21 C20 C17 122.4(7) . .
C22 C21 C20 121.1(8) . .
C22 C21 H21 119.4 . .
C20 C21 H21 119.4 . .
C23 C22 C21 121.0(8) . .
C23 C22 H22 119.5 . .
C21 C22 H22 119.5 . .
C22 C23 C24 119.5(8) . .
C22 C23 H23 120.2 . .
C24 C23 H23 120.2 . .
C23 C24 C25 119.5(8) . .
C23 C24 H24 120.3 . .
C25 C24 H24 120.3 . .
C24 C25 C20 122.3(8) . .
C24 C25 H25 118.8 . .
C20 C25 H25 118.8 . .
C28 C26 C29 108.7(6) . .
C28 C26 C27 107.4(6) . .
C29 C26 C27 112.3(6) . .
C28 C26 C4 112.1(6) . .
C29 C26 C4 108.7(6) . .
C27 C26 C4 107.7(6) . .
C26 C28 H28A 109.5 . .
C26 C28 H28B 109.5 . .
H28A C28 H28B 109.5 . .
C26 C28 H28C 109.5 . .
H28A C28 H28C 109.5 . .
H28B C28 H28C 109.5 . .
C26 C27 H27A 109.5 . .
C26 C27 H27B 109.5 . .
H27A C27 H27B 109.5 . .
C26 C27 H27C 109.5 . .
H27A C27 H27C 109.5 . .
H27B C27 H27C 109.5 . .
C30 C29 C34 116.9(7) . .
C30 C29 C26 124.0(7) . .
C34 C29 C26 119.1(7) . .
C29 C30 C31 122.1(8) . .
C29 C30 H30 119.0 . .
C31 C30 H30 119.0 . .
C32 C31 C30 120.4(9) . .
C32 C31 H31 119.8 . .
C30 C31 H31 119.8 . .
C31 C32 C33 118.9(8) . .
C31 C32 H32 120.5 . .
C33 C32 H32 120.5 . .
C34 C33 C32 120.4(9) . .
C34 C33 H33 119.8 . .
C32 C33 H33 119.8 . .
C29 C34 C33 121.2(8) . .
C29 C34 H34 119.4 . .
C33 C34 H34 119.4 . .
C13 C44 C47 110.8(6) . .
C13 C44 C45 110.7(6) . .
C47 C44 C45 111.8(6) . .
C13 C44 C46 111.5(6) . .
C47 C44 C46 104.9(6) . .
C45 C44 C46 106.9(6) . .
C44 C46 H46A 109.5 . .
C44 C46 H46B 109.5 . .
H46A C46 H46B 109.5 . .
C44 C46 H46C 109.5 . .
H46A C46 H46C 109.5 . .
H46B C46 H46C 109.5 . .
C44 C45 H45A 109.5 . .
C44 C45 H45B 109.5 . .
H45A C45 H45B 109.5 . .
C44 C45 H45C 109.5 . .
H45A C45 H45C 109.5 . .
H45B C45 H45C 109.5 . .
C52 C47 C48 116.2(8) . .
C52 C47 C44 121.7(7) . .
C48 C47 C44 121.8(7) . .
C49 C48 C47 122.0(9) . .
C49 C48 H48 119.0 . .
C47 C48 H48 119.0 . .
C50 C49 C48 120.8(9) . .
C50 C49 H49 119.6 . .
C48 C49 H49 119.6 . .
C49 C50 C51 119.5(9) . .
C49 C50 H50 120.3 . .
C51 C50 H50 120.3 . .
C50 C51 C52 119.3(10) . .
C50 C51 H51 120.3 . .
C52 C51 H51 120.3 . .
C47 C52 C51 122.1(8) . .
C47 C52 H52 118.9 . .
C51 C52 H52 118.9 . .
C38 C35 C37 106.8(6) . .
C38 C35 C11 111.1(6) . .
C37 C35 C11 111.8(6) . .
C38 C35 C36 111.8(6) . .
C37 C35 C36 107.6(7) . .
C11 C35 C36 107.8(6) . .
C35 C37 H37A 109.5 . .
C35 C37 H37B 109.5 . .
H37A C37 H37B 109.5 . .
C35 C37 H37C 109.5 . .
H37A C37 H37C 109.5 . .
H37B C37 H37C 109.5 . .
C35 C36 H36A 109.5 . .
C35 C36 H36B 109.5 . .
H36A C36 H36B 109.5 . .
C35 C36 H36C 109.5 . .
H36A C36 H36C 109.5 . .
H36B C36 H36C 109.5 . .
C43 C38 C39 116.5(7) . .
C43 C38 C35 122.0(7) . .
C39 C38 C35 121.3(7) . .
C40 C39 C38 122.8(8) . .
C40 C39 H39 118.6 . .
C38 C39 H39 118.6 . .
C41 C40 C39 119.6(8) . .
C41 C40 H40 120.2 . .
C39 C40 H40 120.2 . .
C40 C41 C42 119.5(8) . .
C40 C41 H41 120.2 . .
C42 C41 H41 120.2 . .
C41 C42 C43 119.8(9) . .
C41 C42 H42 120.1 . .
C43 C42 H42 120.1 . .
C38 C43 C42 121.7(8) . .
C38 C43 H43 119.1 . .
C42 C43 H43 119.1 . .
O5 C53 C54 104.0(7) . .
O5 C53 H53A 111.0 . .
C54 C53 H53A 111.0 . .
O5 C53 H53B 111.0 . .
C54 C53 H53B 111.0 . .
H53A C53 H53B 109.0 . .
C55 C54 C53 105.1(8) . .
C55 C54 H54A 110.7 . .
C53 C54 H54A 110.7 . .
C55 C54 H54B 110.7 . .
C53 C54 H54B 110.7 . .
H54A C54 H54B 108.8 . .
C56 C55 C54 104.3(9) . .
C56 C55 H55A 110.9 . .
C54 C55 H55A 110.9 . .
C56 C55 H55B 110.9 . .
C54 C55 H55B 110.9 . .
H55A C55 H55B 108.9 . .
O5 C56 C55 107.4(8) . .
O5 C56 H56A 110.2 . .
C55 C56 H56A 110.2 . .
O5 C56 H56B 110.2 . .
C55 C56 H56B 110.2 . .
H56A C56 H56B 108.5 . .
O6 C57 C58 105.5(7) . .
O6 C57 H57A 110.6 . .
C58 C57 H57A 110.6 . .
O6 C57 H57B 110.6 . .
C58 C57 H57B 110.6 . .
H57A C57 H57B 108.8 . .
C59 C58 C57 101.2(8) . .
C59 C58 H58A 111.5 . .
C57 C58 H58A 111.5 . .
C59 C58 H58B 111.5 . .
C57 C58 H58B 111.5 . .
H58A C58 H58B 109.3 . .
C58 C59 C60 107.6(9) . .
C58 C59 H59A 110.2 . .
C60 C59 H59A 110.2 . .
C58 C59 H59B 110.2 . .
C60 C59 H59B 110.2 . .
H59A C59 H59B 108.5 . .
O6 C60 C59 104.9(8) . .
O6 C60 H60A 110.8 . .
C59 C60 H60A 110.8 . .
O6 C60 H60B 110.8 . .
C59 C60 H60B 110.8 . .
H60A C60 H60B 108.8 . .
Cl2 C61 Cl1 114.7(8) . .
Cl2 C61 H61A 108.6 . .
Cl1 C61 H61A 108.6 . .
Cl2 C61 H61B 108.6 . .
Cl1 C61 H61B 108.6 . .
H61A C61 H61B 107.6 . .
C66 C62 C63 94.3(10) . .
C65 C64 C69 76.7(11) . .
C65 C64 C63 84.3(11) . .
C69 C64 C63 91.1(10) . .
C62 C63 C64 122.5(11) . .
C62 C63 C65 88.5(9) . .
C64 C63 C65 41.1(5) . .
C64 C65 C69 57.5(9) . .
C64 C65 C66 106.2(12) . .
C69 C65 C66 61.8(9) . .
C64 C65 C63 54.6(8) . .
C69 C65 C63 73.7(9) . .
C66 C65 C63 71.7(9) . .
C62 C66 C69 103.6(12) . .
C62 C66 C65 95.4(11) . .
C69 C66 C65 57.7(8) . .
Cl3 C67 C68 58.0(11) . .
Cl3 C68 Cl3 179.997(2) 3_864 .
Cl3 C68 C67 134.7(8) 3_864 .
Cl3 C68 C67 45.3(8) . .
Cl3 C68 C67 45.3(8) 3_864 3_864
Cl3 C68 C67 134.7(8) . 3_864
C67 C68 C67 179.998(3) . 3_864
C67 Cl3 C68 76.6(13) . .
C64 C69 C65 45.8(6) . .
C64 C69 C66 95.9(11) . .
C65 C69 C66 60.5(9) . .

loop_
_geom_bond_atom_site_label_1
_geom_bond_atom_site_label_2
_geom_bond_distance
_geom_bond_site_symmetry_2
Sm1 O2 2.207(4) .
Sm1 O1 2.213(4) .
Sm1 O3 2.381(4) .
Sm1 O4 2.416(5) 3_765
Sm1 O6 2.475(5) .
Sm1 O5 2.515(5) .
Sm1 N1 2.610(5) .
O1 C1 1.334(8) .
O2 C14 1.332(7) .
O3 C16 1.244(8) .
O4 C16 1.265(7) .
O4 Sm1 2.416(5) 3_765
O5 C56 1.387(10) .
O5 C53 1.450(10) .
O6 C60 1.443(10) .
O6 C57 1.444(9) .
N1 C8 1.476(7) .
N1 C15 1.482(8) .
N1 C7 1.488(7) .
C7 C6 1.499(9) .
C7 H7A 0.9700 .
C7 H7B 0.9700 .
C6 C5 1.400(9) .
C6 C1 1.408(9) .
C1 C2 1.406(9) .
C2 C3 1.400(9) .
C2 C17 1.538(9) .
C3 C4 1.391(9) .
C3 H3 0.9300 .
C4 C5 1.390(9) .
C4 C26 1.540(9) .
C5 H5 0.9300 .
C8 C9 1.507(8) .
C8 H8A 0.9700 .
C8 H8B 0.9700 .
C9 C10 1.398(9) .
C9 C14 1.413(9) .
C14 C13 1.422(9) .
C13 C12 1.394(9) .
C13 C44 1.525(9) .
C12 C11 1.393(9) .
C12 H12 0.9300 .
C11 C10 1.383(9) .
C11 C35 1.535(9) .
C10 H10 0.9300 .
C15 C16 1.524(9) .
C15 H15A 0.9700 .
C15 H15B 0.9700 .
C17 C18 1.527(10) .
C17 C20 1.533(10) .
C17 C19 1.549(10) .
C19 H19A 0.9600 .
C19 H19B 0.9600 .
C19 H19C 0.9600 .
C18 H18A 0.9600 .
C18 H18B 0.9600 .
C18 H18C 0.9600 .
C20 C25 1.385(10) .
C20 C21 1.396(10) .
C21 C22 1.381(11) .
C21 H21 0.9300 .
C22 C23 1.362(12) .
C22 H22 0.9300 .
C23 C24 1.379(11) .
C23 H23 0.9300 .
C24 C25 1.385(11) .
C24 H24 0.9300 .
C25 H25 0.9300 .
C26 C28 1.523(10) .
C26 C29 1.530(10) .
C26 C27 1.537(9) .
C28 H28A 0.9600 .
C28 H28B 0.9600 .
C28 H28C 0.9600 .
C27 H27A 0.9600 .
C27 H27B 0.9600 .
C27 H27C 0.9600 .
C29 C30 1.372(10) .
C29 C34 1.380(10) .
C30 C31 1.384(11) .
C30 H30 0.9300 .
C31 C32 1.348(12) .
C31 H31 0.9300 .
C32 C33 1.382(12) .
C32 H32 0.9300 .
C33 C34 1.381(11) .
C33 H33 0.9300 .
C34 H34 0.9300 .
C44 C47 1.528(10) .
C44 C45 1.540(10) .
C44 C46 1.544(10) .
C46 H46A 0.9600 .
C46 H46B 0.9600 .
C46 H46C 0.9600 .
C45 H45A 0.9600 .
C45 H45B 0.9600 .
C45 H45C 0.9600 .
C47 C52 1.380(11) .
C47 C48 1.392(10) .
C48 C49 1.382(12) .
C48 H48 0.9300 .
C49 C50 1.350(13) .
C49 H49 0.9300 .
C50 C51 1.387(12) .
C50 H50 0.9300 .
C51 C52 1.399(12) .
C51 H51 0.9300 .
C52 H52 0.9300 .
C35 C38 1.522(10) .
C35 C37 1.534(10) .
C35 C36 1.549(11) .
C37 H37A 0.9600 .
C37 H37B 0.9600 .
C37 H37C 0.9600 .
C36 H36A 0.9600 .
C36 H36B 0.9600 .
C36 H36C 0.9600 .
C38 C43 1.374(11) .
C38 C39 1.386(10) .
C39 C40 1.366(11) .
C39 H39 0.9300 .
C40 C41 1.365(12) .
C40 H40 0.9300 .
C41 C42 1.380(11) .
C41 H41 0.9300 .
C42 C43 1.383(11) .
C42 H42 0.9300 .
C43 H43 0.9300 .
C53 C54 1.499(13) .
C53 H53A 0.9700 .
C53 H53B 0.9700 .
C54 C55 1.453(14) .
C54 H54A 0.9700 .
C54 H54B 0.9700 .
C55 C56 1.406(13) .
C55 H55A 0.9700 .
C55 H55B 0.9700 .
C56 H56A 0.9700 .
C56 H56B 0.9700 .
C57 C58 1.496(12) .
C57 H57A 0.9700 .
C57 H57B 0.9700 .
C58 C59 1.453(13) .
C58 H58A 0.9700 .
C58 H58B 0.9700 .
C59 C60 1.484(13) .
C59 H59A 0.9700 .
C59 H59B 0.9700 .
C60 H60A 0.9700 .
C60 H60B 0.9700 .
C61 Cl2 1.652(12) .
C61 Cl1 1.729(12) .
C61 H61A 0.9700 .
C61 H61B 0.9700 .
C62 C66 1.523(18) .
C62 C63 1.555(17) .
C64 C65 1.321(9) .
C64 C69 1.554(19) .
C64 C63 1.637(16) .
C63 C65 2.00(2) .
C65 C69 1.79(2) .
C65 C66 1.85(2) .
C66 C69 1.87(2) .
C67 Cl3 1.20(2) .
C67 C68 1.64(3) .
C68 Cl3 1.429(7) 3_864
C68 Cl3 1.429(7) .
C68 C67 1.64(3) 3_864

loop_
_geom_torsion_atom_site_label_1
_geom_torsion_atom_site_label_2
_geom_torsion_atom_site_label_3
_geom_torsion_atom_site_label_4
_geom_torsion
_geom_torsion_site_symmetry_1
_geom_torsion_site_symmetry_4
O2 Sm1 O1 C1 -62.8(7) . .
O3 Sm1 O1 C1 61.9(7) . .
O4 Sm1 O1 C1 171.0(6) 3_765 .
O6 Sm1 O1 C1 -149.2(7) . .
O5 Sm1 O1 C1 129.9(7) . .
N1 Sm1 O1 C1 7.8(7) . .
O1 Sm1 O2 C14 98.5(6) . .
O3 Sm1 O2 C14 -24.7(6) . .
O4 Sm1 O2 C14 -101.6(6) 3_765 .
O6 Sm1 O2 C14 -176.6(6) . .
O5 Sm1 O2 C14 -164.0(7) . .
N1 Sm1 O2 C14 27.6(6) . .
O2 Sm1 O3 C16 21.3(5) . .
O1 Sm1 O3 C16 -95.8(5) . .
O4 Sm1 O3 C16 108.6(5) 3_765 .
O6 Sm1 O3 C16 147.2(4) . .
O5 Sm1 O3 C16 -167.1(5) . .
N1 Sm1 O3 C16 -36.0(4) . .
O2 Sm1 O5 C56 -87.8(10) . .
O1 Sm1 O5 C56 12.2(6) . .
O3 Sm1 O5 C56 129.9(7) . .
O4 Sm1 O5 C56 -151.4(7) 3_765 .
O6 Sm1 O5 C56 -75.0(6) . .
N1 Sm1 O5 C56 79.6(7) . .
O2 Sm1 O5 C53 114.7(9) . .
O1 Sm1 O5 C53 -145.4(7) . .
O3 Sm1 O5 C53 -27.7(6) . .
O4 Sm1 O5 C53 51.0(7) 3_765 .
O6 Sm1 O5 C53 127.5(7) . .
N1 Sm1 O5 C53 -78.0(7) . .
O2 Sm1 O6 C60 147.6(6) . .
O1 Sm1 O6 C60 -110.1(6) . .
O3 Sm1 O6 C60 14.7(7) . .
O4 Sm1 O6 C60 53.6(6) 3_765 .
O5 Sm1 O6 C60 -29.7(6) . .
N1 Sm1 O6 C60 -159.6(6) . .
O2 Sm1 O6 C57 -6.8(6) . .
O1 Sm1 O6 C57 95.6(6) . .
O3 Sm1 O6 C57 -139.7(5) . .
O4 Sm1 O6 C57 -100.8(6) 3_765 .
O5 Sm1 O6 C57 176.0(6) . .
N1 Sm1 O6 C57 46.0(7) . .
O2 Sm1 N1 C8 26.4(4) . .
O1 Sm1 N1 C8 -80.8(4) . .
O3 Sm1 N1 C8 154.5(4) . .
O4 Sm1 N1 C8 108.3(4) 3_765 .
O6 Sm1 N1 C8 -29.2(6) . .
O5 Sm1 N1 C8 -150.7(4) . .
O2 Sm1 N1 C15 -96.9(4) . .
O1 Sm1 N1 C15 155.9(4) . .
O3 Sm1 N1 C15 31.2(4) . .
O4 Sm1 N1 C15 -15.0(4) 3_765 .
O6 Sm1 N1 C15 -152.5(4) . .
O5 Sm1 N1 C15 86.0(4) . .
O2 Sm1 N1 C7 146.1(4) . .
O1 Sm1 N1 C7 38.9(3) . .
O3 Sm1 N1 C7 -85.9(4) . .
O4 Sm1 N1 C7 -132.1(3) 3_765 .
O6 Sm1 N1 C7 90.5(5) . .
O5 Sm1 N1 C7 -31.1(4) . .
C8 N1 C7 C6 45.7(7) . .
C15 N1 C7 C6 168.1(5) . .
Sm1 N1 C7 C6 -76.2(5) . .
N1 C7 C6 C5 -119.0(6) . .
N1 C7 C6 C1 60.3(8) . .
Sm1 O1 C1 C2 151.0(5) . .
Sm1 O1 C1 C6 -29.0(10) . .
C5 C6 C1 O1 177.9(6) . .
C7 C6 C1 O1 -1.4(9) . .
C5 C6 C1 C2 -2.1(9) . .
C7 C6 C1 C2 178.6(6) . .
O1 C1 C2 C3 -178.9(6) . .
C6 C1 C2 C3 1.1(9) . .
O1 C1 C2 C17 -0.8(10) . .
C6 C1 C2 C17 179.2(6) . .
C1 C2 C3 C4 0.1(10) . .
C17 C2 C3 C4 -178.0(6) . .
C2 C3 C4 C5 -0.2(10) . .
C2 C3 C4 C26 175.3(6) . .
C3 C4 C5 C6 -0.7(9) . .
C26 C4 C5 C6 -176.1(6) . .
C1 C6 C5 C4 1.9(9) . .
C7 C6 C5 C4 -178.8(6) . .
C15 N1 C8 C9 54.9(7) . .
C7 N1 C8 C9 176.2(5) . .
Sm1 N1 C8 C9 -66.3(6) . .
N1 C8 C9 C10 -124.0(6) . .
N1 C8 C9 C14 60.8(8) . .
Sm1 O2 C14 C9 -43.1(9) . .
Sm1 O2 C14 C13 139.2(5) . .
C10 C9 C14 O2 179.9(6) . .
C8 C9 C14 O2 -5.1(9) . .
C10 C9 C14 C13 -2.3(10) . .
C8 C9 C14 C13 172.8(6) . .
O2 C14 C13 C12 -179.5(6) . .
C9 C14 C13 C12 2.7(9) . .
O2 C14 C13 C44 2.5(10) . .
C9 C14 C13 C44 -175.2(6) . .
C14 C13 C12 C11 -1.6(11) . .
C44 C13 C12 C11 176.3(7) . .
C13 C12 C11 C10 -0.1(11) . .
C13 C12 C11 C35 -179.3(7) . .
C12 C11 C10 C9 0.6(10) . .
C35 C11 C10 C9 179.8(6) . .
C14 C9 C10 C11 0.5(10) . .
C8 C9 C10 C11 -174.6(6) . .
C8 N1 C15 C16 -152.9(5) . .
C7 N1 C15 C16 85.8(6) . .
Sm1 N1 C15 C16 -28.7(6) . .
Sm1 O3 C16 O4 -144.3(5) . .
Sm1 O3 C16 C15 33.3(7) . .
Sm1 O4 C16 O3 41.8(9) 3_765 .
Sm1 O4 C16 C15 -135.9(5) 3_765 .
N1 C15 C16 O3 1.1(8) . .
N1 C15 C16 O4 179.0(5) . .
C3 C2 C17 C18 116.9(7) . .
C1 C2 C17 C18 -61.1(8) . .
C3 C2 C17 C20 -117.6(7) . .
C1 C2 C17 C20 64.4(8) . .
C3 C2 C17 C19 -1.2(9) . .
C1 C2 C17 C19 -179.2(6) . .
C18 C17 C20 C25 167.9(7) . .
C2 C17 C20 C25 44.9(9) . .
C19 C17 C20 C25 -76.0(8) . .
C18 C17 C20 C21 -16.9(10) . .
C2 C17 C20 C21 -139.9(7) . .
C19 C17 C20 C21 99.3(8) . .
C25 C20 C21 C22 0.5(12) . .
C17 C20 C21 C22 -175.0(7) . .
C20 C21 C22 C23 0.0(13) . .
C21 C22 C23 C24 -1.0(13) . .
C22 C23 C24 C25 1.5(13) . .
C23 C24 C25 C20 -1.0(13) . .
C21 C20 C25 C24 0.0(12) . .
C17 C20 C25 C24 175.5(7) . .
C5 C4 C26 C28 -18.4(9) . .
C3 C4 C26 C28 166.4(6) . .
C5 C4 C26 C29 -138.6(7) . .
C3 C4 C26 C29 46.2(8) . .
C5 C4 C26 C27 99.5(8) . .
C3 C4 C26 C27 -75.7(8) . .
C28 C26 C29 C30 120.0(8) . .
C27 C26 C29 C30 1.4(10) . .
C4 C26 C29 C30 -117.7(8) . .
C28 C26 C29 C34 -61.1(9) . .
C27 C26 C29 C34 -179.8(7) . .
C4 C26 C29 C34 61.2(9) . .
C34 C29 C30 C31 1.6(12) . .
C26 C29 C30 C31 -179.6(7) . .
C29 C30 C31 C32 -0.2(14) . .
C30 C31 C32 C33 -2.6(14) . .
C31 C32 C33 C34 4.0(15) . .
C30 C29 C34 C33 -0.2(13) . .
C26 C29 C34 C33 -179.1(8) . .
C32 C33 C34 C29 -2.6(15) . .
C12 C13 C44 C47 -108.0(7) . .
C14 C13 C44 C47 69.8(8) . .
C12 C13 C44 C45 127.3(7) . .
C14 C13 C44 C45 -54.8(9) . .
C12 C13 C44 C46 8.5(9) . .
C14 C13 C44 C46 -173.7(6) . .
C13 C44 C47 C52 21.6(10) . .
C45 C44 C47 C52 145.6(7) . .
C46 C44 C47 C52 -98.8(8) . .
C13 C44 C47 C48 -164.9(7) . .
C45 C44 C47 C48 -40.9(10) . .
C46 C44 C47 C48 74.6(9) . .
C52 C47 C48 C49 -0.5(13) . .
C44 C47 C48 C49 -174.2(8) . .
C47 C48 C49 C50 1.5(14) . .
C48 C49 C50 C51 -1.9(15) . .
C49 C50 C51 C52 1.2(15) . .
C48 C47 C52 C51 -0.2(13) . .
C44 C47 C52 C51 173.6(8) . .
C50 C51 C52 C47 -0.2(14) . .
C10 C11 C35 C38 -119.5(8) . .
C12 C11 C35 C38 59.6(9) . .
C10 C11 C35 C37 -0.4(10) . .
C12 C11 C35 C37 178.8(7) . .
C10 C11 C35 C36 117.7(8) . .
C12 C11 C35 C36 -63.2(9) . .
C37 C35 C38 C43 -93.4(8) . .
C11 C35 C38 C43 28.7(10) . .
C36 C35 C38 C43 149.1(8) . .
C37 C35 C38 C39 81.6(9) . .
C11 C35 C38 C39 -156.3(7) . .
C36 C35 C38 C39 -35.9(10) . .
C43 C38 C39 C40 -1.4(13) . .
C35 C38 C39 C40 -176.6(8) . .
C38 C39 C40 C41 1.5(14) . .
C39 C40 C41 C42 -0.6(14) . .
C40 C41 C42 C43 -0.2(14) . .
C39 C38 C43 C42 0.5(12) . .
C35 C38 C43 C42 175.7(8) . .
C41 C42 C43 C38 0.3(13) . .
C56 O5 C53 C54 -33.1(9) . .
Sm1 O5 C53 C54 128.5(7) . .
O5 C53 C54 C55 13.0(11) . .
C53 C54 C55 C56 11.8(12) . .
C53 O5 C56 C55 42.7(10) . .
Sm1 O5 C56 C55 -119.6(8) . .
C54 C55 C56 O5 -34.3(12) . .
C60 O6 C57 C58 -24.3(9) . .
Sm1 O6 C57 C58 133.7(6) . .
O6 C57 C58 C59 34.6(10) . .
C57 C58 C59 C60 -32.7(12) . .
C57 O6 C60 C59 3.8(10) . .
Sm1 O6 C60 C59 -153.7(6) . .
C58 C59 C60 O6 18.9(12) . .
C66 C62 C63 C64 -0.2(16) . .
C66 C62 C63 C65 -24.8(10) . .
C65 C64 C63 C62 -39.2(16) . .
C69 C64 C63 C62 37.3(16) . .
C69 C64 C63 C65 76.5(11) . .
C63 C64 C65 C69 92.5(10) . .
C69 C64 C65 C66 -39.9(11) . .
C63 C64 C65 C66 52.6(12) . .
C69 C64 C65 C63 -92.5(10) . .
C62 C63 C65 C64 147.8(13) . .
C62 C63 C65 C69 86.3(10) . .
C64 C63 C65 C69 -61.5(10) . .
C62 C63 C65 C66 21.3(9) . .
C64 C63 C65 C66 -126.5(13) . .
C63 C62 C66 C69 -30.9(12) . .
C63 C62 C66 C65 27.1(11) . .
C64 C65 C66 C62 -64.8(14) . .
C69 C65 C66 C62 -102.7(12) . .
C63 C65 C66 C62 -21.8(9) . .
C64 C65 C66 C69 37.9(11) . .
C63 C65 C66 C69 80.8(9) . .
Cl3 C67 C68 Cl3 180.003(4) . 3_864
Cl3 C67 C68 C67 -78(57) . 3_864
Cl3 C68 Cl3 C67 44(21) 3_864 .
C67 C68 Cl3 C67 179.997(4) 3_864 .
C63 C64 C69 C65 -83.9(11) . .
C65 C64 C69 C66 37.7(11) . .
C63 C64 C69 C66 -46.2(11) . .
C66 C65 C69 C64 135.7(13) . .
C63 C65 C69 C64 58.0(9) . .
C64 C65 C69 C66 -135.7(13) . .
C63 C65 C69 C66 -77.7(9) . .
C62 C66 C69 C64 57.6(13) . .
C65 C66 C69 C64 -30.2(8) . .
C62 C66 C69 C65 87.8(12) . .
